data_2214074
loop_
_publ_author_name
'Zavodnik, Valery E.'
'Ivanov, Sergey A.'
'Stash, Adam I.'

_publ_section_title
;
 The \g-phase of SrTeO~3~ at 583K
;
_journal_coeditor_code BR2042
_journal_issue 7
_journal_name_full 'Acta Crystallographica Section E'
_journal_page_first i151
_journal_page_last i151
_journal_paper_doi 10.1107/S1600536807026098
_journal_volume 63
_journal_year 2007
_chemical_formula_iupac 'Sr Te O3'
_chemical_formula_moiety 'O3 Te, Sr'
_chemical_formula_structural 'Sr Te O3'
_chemical_formula_sum 'O3 Sr Te'
_chemical_formula_weight 263.22
_chemical_name_systematic
;
strontium tellurite
;
_space_group_IT_number 5
_symmetry_cell_setting monoclinic
_symmetry_space_group_name_Hall 'C 2y'
_symmetry_space_group_name_H-M 'C 1 2 1'
_atom_sites_solution_primary direct
_atom_sites_solution_secondary difmap
_audit_creation_method SHELXL-97
_cell_angle_alpha 90.00
_cell_angle_beta 122.21(3)
_cell_angle_gamma 90.00
_cell_formula_units_Z 24
_cell_length_a 28.262(6)
_cell_length_b 5.9350(10)
_cell_length_c 15.434(3)
_cell_measurement_reflns_used 24
_cell_measurement_temperature 583(2)
_cell_measurement_theta_max 14.5
_cell_measurement_theta_min 12.3
_cell_volume 2190.4(10)
_computing_cell_refinement CAD-4-PC
_computing_data_collection 'CAD-4-PC (Enraf--Nonius, 1993)'
_computing_data_reduction CAD-4-PC
_computing_molecular_graphics 'DIAMOND (Brandenburg, 2005)'
_computing_publication_material SHELXL97
_computing_structure_refinement 'SHELXL97 (Sheldrick, 1997)'
_computing_structure_solution 'SHELXS97 (Sheldrick, 1997)'
_diffrn_ambient_temperature 583(2)
_diffrn_measured_fraction_theta_full 0.996
_diffrn_measured_fraction_theta_max 0.996
_diffrn_measurement_device_type 'Enraf--Nonius CAD-4 with high-temperature device'
_diffrn_measurement_method \w/2\q
_diffrn_radiation_monochromator \b-filter
_diffrn_radiation_source 'fine-focus sealed tube'
_diffrn_radiation_type AgK\a
_diffrn_radiation_wavelength 0.56086
_diffrn_reflns_av_R_equivalents 0.0786
_diffrn_reflns_av_sigmaI/netI 0.1609
_diffrn_reflns_limit_h_max 34
_diffrn_reflns_limit_h_min -30
_diffrn_reflns_limit_k_max 0
_diffrn_reflns_limit_k_min -7
_diffrn_reflns_limit_l_max 18
_diffrn_reflns_limit_l_min -15
_diffrn_reflns_number 2335
_diffrn_reflns_theta_full 19.97
_diffrn_reflns_theta_max 19.97
_diffrn_reflns_theta_min 2.08
_diffrn_standards_decay_% 0
_diffrn_standards_interval_time 60
_diffrn_standards_number 3
_exptl_absorpt_coefficient_mu 12.0360
_exptl_absorpt_correction_T_max 0.3887
_exptl_absorpt_correction_T_min 0.1408
_exptl_absorpt_correction_type analytical
_exptl_absorpt_process_details '(Alcock, 1970)'
_exptl_crystal_colour colourless
_exptl_crystal_density_diffrn 4.789
_exptl_crystal_density_method 'not measured'
_exptl_crystal_description prism
_exptl_crystal_F_000 2736
_exptl_crystal_size_max 0.24
_exptl_crystal_size_mid 0.22
_exptl_crystal_size_min 0.09
_refine_diff_density_max 2.514
_refine_diff_density_min -2.180
_refine_ls_extinction_coef 0.00036(5)
_refine_ls_extinction_expression Fc^*^=kFc[1+0.001xFc^2^\l^3^/sin(2\q)]^-1/4^
_refine_ls_extinction_method SHELXL97
_refine_ls_goodness_of_fit_ref 0.935
_refine_ls_matrix_type full
_refine_ls_number_parameters 183
_refine_ls_number_reflns 2285
_refine_ls_number_restraints 1
_refine_ls_restrained_S_all 0.934
_refine_ls_R_factor_all 0.1120
_refine_ls_R_factor_gt 0.0423
_refine_ls_shift/su_max 0.000
_refine_ls_shift/su_mean 0.000
_refine_ls_structure_factor_coef Fsqd
_refine_ls_weighting_details 'calc w=1/[\s^2^(Fo^2^)+(0.0585P)^2^]'
_refine_ls_weighting_scheme calc
_refine_ls_wR_factor_gt 0.0957
_refine_ls_wR_factor_ref 0.1029
_reflns_number_gt 1156
_reflns_number_total 2285
_reflns_threshold_expression I>2\s(I)
_cod_data_source_file br2042.cif
_cod_data_source_block I
_cod_original_cell_volume 2190.4(8)
_cod_original_sg_symbol_H-M 'C 2'
_cod_database_code 2214074
_cod_database_fobs_code 2214074

loop_
_symmetry_equiv_pos_as_xyz
'x, y, z'
'-x, y, -z'
'x+1/2, y+1/2, z'
'-x+1/2, y+1/2, -z'

loop_
_atom_site_type_symbol
_atom_site_label
_atom_site_fract_x
_atom_site_fract_y
_atom_site_fract_z
_atom_site_U_iso_or_equiv
_atom_site_adp_type
_atom_site_calc_flag
_atom_site_refinement_flags
_atom_site_occupancy
Te Te1 -0.01952(6) 0.4326(9) 0.14806(10) 0.0371(4) Uani d . 1
Te Te2 0.49454(5) 0.4367(8) 0.65532(10) 0.0286(4) Uani d . 1
Te Te3 0.11356(5) -0.0611(7) 0.27897(10) 0.0267(4) Uani d . 1
Te Te4 0.35558(6) -0.0645(9) 0.22906(13) 0.0434(5) Uani d . 1
Te Te5 0.14933(6) 0.9420(9) -0.00044(10) 0.0406(4) Uani d . 1
Te Te6 0.26226(5) 0.4413(7) 0.41764(9) 0.0236(3) Uani d . 1
Sr Sr1 0.12299(7) 0.4497(9) 0.42053(14) 0.0296(5) Uani d . 1
Sr Sr2 0.24724(8) 0.4533(9) 0.11004(15) 0.0295(5) Uani d . 1
Sr Sr3 0.24269(9) -0.0454(11) 0.27598(14) 0.0370(6) Uani d . 1
Sr Sr4 0.37712(8) 0.4159(8) 0.39581(16) 0.0282(8) Uani d . 1
Sr Sr5 0.12480(7) 0.4440(12) 0.15394(14) 0.0356(6) Uani d . 1
Sr Sr6 0.0000 -0.079(2) 0.0000 0.0601(16) Uani d S 1
Sr Sr7 0.5000 0.9165(19) 0.5000 0.0445(15) Uani d S 1
O O11 0.0545(8) 0.508(4) 0.2171(13) 0.048(5) Uiso d . 1
O O12 -0.0152(16) 0.145(7) 0.108(3) 0.133(14) Uiso d . 1
O O13 -0.0485(10) 0.573(5) 0.0288(17) 0.067(7) Uiso d . 1
O O21 0.4447(10) 0.656(4) 0.5752(18) 0.048(7) Uiso d . 1
O O22 0.5460(8) 0.527(4) 0.6244(14) 0.046(5) Uiso d . 1
O O23 0.4556(13) 0.202(5) 0.564(2) 0.065(9) Uiso d . 1
O O31 0.1610(9) 0.183(4) 0.3309(15) 0.037(5) Uiso d . 1
O O32 0.0979(7) -0.011(4) 0.1455(11) 0.040(5) Uiso d . 1
O O33 0.1708(14) -0.268(6) 0.315(2) 0.084(10) Uiso d . 1
O O41 0.3210(12) -0.307(5) 0.249(2) 0.051(8) Uiso d . 1
O O42 0.4061(12) 0.010(6) 0.363(2) 0.103(10) Uiso d . 1
O O43 0.3094(11) 0.151(5) 0.231(2) 0.050(8) Uiso d . 1
O O51 0.1802(9) 0.719(4) 0.1100(16) 0.039(5) Uiso d . 1
O O52 0.2047(13) 1.015(6) -0.024(2) 0.105(11) Uiso d . 1
O O53 0.1681(11) 1.195(5) 0.0773(19) 0.061(8) Uiso d . 1
O O61 0.2331(5) 0.418(5) 0.2787(9) 0.028(3) Uiso d . 1
O O62 0.3166(10) 0.657(4) 0.4485(18) 0.034(6) Uiso d . 1
O O63 0.3064(9) 0.190(3) 0.4327(16) 0.023(5) Uiso d . 1

loop_
_atom_site_aniso_label
_atom_site_aniso_U_11
_atom_site_aniso_U_22
_atom_site_aniso_U_33
_atom_site_aniso_U_12
_atom_site_aniso_U_13
_atom_site_aniso_U_23
Te1 0.0249(6) 0.0491(13) 0.0340(7) -0.001(3) 0.0136(6) 0.002(3)
Te2 0.0245(7) 0.0286(10) 0.0334(6) -0.003(2) 0.0160(5) 0.001(2)
Te3 0.0261(7) 0.0251(9) 0.0321(6) 0.008(2) 0.0176(5) 0.012(2)
Te4 0.0353(8) 0.0342(11) 0.0720(11) -0.003(3) 0.0361(8) -0.002(3)
Te5 0.0302(7) 0.0469(11) 0.0319(7) 0.003(3) 0.0079(6) 0.005(2)
Te6 0.0187(5) 0.0240(8) 0.0278(6) -0.004(2) 0.0122(5) -0.004(2)
Sr1 0.0267(9) 0.0209(13) 0.0326(9) -0.008(2) 0.0099(7) -0.002(2)
Sr2 0.0266(9) 0.0217(14) 0.0423(10) 0.005(2) 0.0197(8) 0.002(2)
Sr3 0.0384(10) 0.0375(17) 0.0323(9) 0.001(3) 0.0169(8) -0.002(3)
Sr4 0.0218(8) 0.024(2) 0.0374(9) -0.0008(14) 0.0151(8) 0.0041(15)
Sr5 0.0261(9) 0.0453(16) 0.0329(9) 0.011(3) 0.0141(8) 0.010(3)
Sr6 0.0311(15) 0.077(5) 0.0444(17) 0.000 0.0016(13) 0.000
Sr7 0.0217(13) 0.062(4) 0.0467(16) 0.000 0.0161(12) 0.000

loop_
_atom_type_symbol
_atom_type_description
_atom_type_scat_dispersion_real
_atom_type_scat_dispersion_imag
_atom_type_scat_source
O O 0.0056 0.0036 'International Tables Vol C Tables 4.2.6.8 and 6.1.1.4'
Sr Sr -0.1172 2.2025 'International Tables Vol C Tables 4.2.6.8 and 6.1.1.4'
Te Te -0.9710 1.0960 'International Tables Vol C Tables 4.2.6.8 and 6.1.1.4'

loop_
_exptl_crystal_face_index_h
_exptl_crystal_face_index_k
_exptl_crystal_face_index_l
_exptl_crystal_face_perp_dist
-1 0 0 0.0000
1 0 0 0.0900
-1 0 1 0.0000
2 0 3 0.1700
0 1 0 0.0000
1 2 1 0.1700
5 2 -5 0.2000

loop_
_geom_angle_atom_site_label_1
_geom_angle_atom_site_label_2
_geom_angle_atom_site_label_3
_geom_angle_site_symmetry_1
_geom_angle_site_symmetry_3
_geom_angle
O13 Te1 O11 . . 104.0(10)
O13 Te1 O12 . . 99.3(15)
O11 Te1 O12 . . 99.4(14)
O21 Te2 O22 . . 92.8(11)
O21 Te2 O23 . . 95.1(9)
O22 Te2 O23 . . 104.6(12)
O31 Te3 O33 . . 94.2(12)
O31 Te3 O32 . . 92.5(9)
O33 Te3 O32 . . 95.2(12)
O42 Te4 O43 . . 86.8(14)
O42 Te4 O41 . . 99.3(13)
O43 Te4 O41 . . 95.5(10)
O53 Te5 O52 . . 87.6(14)
O53 Te5 O51 . . 98.4(11)
O52 Te5 O51 . . 107.6(12)
O61 Te6 O62 . . 98.4(10)
O61 Te6 O63 . . 86.5(10)
O62 Te6 O63 . . 96.4(8)
O63 Sr1 O62 4_556 4_546 78.2(6)
O63 Sr1 O21 4_556 4_546 126.5(8)
O62 Sr1 O21 4_546 4_546 73.2(8)
O63 Sr1 O31 4_556 . 117.1(7)
O62 Sr1 O31 4_546 . 73.7(7)
O21 Sr1 O31 4_546 . 96.9(8)
O63 Sr1 O11 4_556 . 135.2(7)
O62 Sr1 O11 4_546 . 141.5(8)
O21 Sr1 O11 4_546 . 92.0(7)
O31 Sr1 O11 . . 73.2(6)
O63 Sr1 O23 4_556 4_556 84.5(8)
O62 Sr1 O23 4_546 4_556 122.2(9)
O21 Sr1 O23 4_546 4_556 74.4(8)
O31 Sr1 O23 . 4_556 156.7(7)
O11 Sr1 O23 . 4_556 85.4(7)
O63 Sr1 O33 4_556 1_565 78.9(8)
O62 Sr1 O33 4_546 1_565 119.7(9)
O21 Sr1 O33 4_546 1_565 154.4(8)
O31 Sr1 O33 . 1_565 68.9(6)
O11 Sr1 O33 . 1_565 64.0(7)
O23 Sr1 O33 4_556 1_565 110.1(10)
O52 Sr2 O51 4_545 . 124.7(10)
O52 Sr2 O41 4_545 1_565 85.8(11)
O51 Sr2 O41 . 1_565 85.7(9)
O52 Sr2 O43 4_545 . 98.3(11)
O51 Sr2 O43 . . 133.6(9)
O41 Sr2 O43 1_565 . 80.4(8)
O52 Sr2 O53 4_545 1_545 133.5(10)
O51 Sr2 O53 . 1_545 77.9(7)
O41 Sr2 O53 1_565 1_545 139.7(9)
O43 Sr2 O53 . 1_545 84.8(9)
O52 Sr2 O61 4_545 . 157.2(8)
O51 Sr2 O61 . . 64.2(7)
O41 Sr2 O61 1_565 . 73.5(8)
O43 Sr2 O61 . . 69.4(8)
O53 Sr2 O61 1_545 . 66.3(7)
O52 Sr2 O52 4_545 1_545 83.7(8)
O51 Sr2 O52 . 1_545 120.4(8)
O41 Sr2 O52 1_565 1_545 153.1(9)
O43 Sr2 O52 . 1_545 76.7(9)
O53 Sr2 O52 1_545 1_545 51.7(9)
O61 Sr2 O52 . 1_545 110.6(8)
O63 Sr3 O43 . . 76.0(8)
O63 Sr3 O51 . 1_545 176.9(7)
O43 Sr3 O51 . 1_545 100.8(8)
O63 Sr3 O33 . . 106.8(9)
O43 Sr3 O33 . . 177.1(10)
O51 Sr3 O33 1_545 . 76.4(8)
O63 Sr3 O61 . . 57.4(5)
O43 Sr3 O61 . . 69.4(7)
O51 Sr3 O61 1_545 . 121.8(6)
O33 Sr3 O61 . . 112.7(8)
O63 Sr3 O41 . . 102.9(7)
O43 Sr3 O41 . . 59.2(6)
O51 Sr3 O41 1_545 . 75.1(7)
O33 Sr3 O41 . . 118.9(10)
O61 Sr3 O41 . . 128.3(6)
O63 Sr3 O62 . 1_545 70.5(4)
O43 Sr3 O62 . 1_545 104.1(8)
O51 Sr3 O62 1_545 1_545 110.4(7)
O33 Sr3 O62 . 1_545 76.3(9)
O61 Sr3 O62 . 1_545 127.8(5)
O41 Sr3 O62 . 1_545 65.2(7)
O63 Sr3 O53 . 1_545 118.0(7)
O43 Sr3 O53 . 1_545 74.3(8)
O51 Sr3 O53 1_545 1_545 60.8(6)
O33 Sr3 O53 . 1_545 104.7(9)
O61 Sr3 O53 . 1_545 61.4(6)
O41 Sr3 O53 . 1_545 106.3(8)
O62 Sr3 O53 1_545 1_545 170.0(7)
O63 Sr3 O31 . . 75.8(6)
O43 Sr3 O31 . . 127.9(8)
O51 Sr3 O31 1_545 . 106.5(6)
O33 Sr3 O31 . . 54.2(7)
O61 Sr3 O31 . . 58.5(5)
O41 Sr3 O31 . . 171.2(7)
O62 Sr3 O31 1_545 . 106.5(6)
O53 Sr3 O31 1_545 . 81.6(7)
O63 Sr3 O61 . 1_545 124.0(5)
O43 Sr3 O61 . 1_545 121.9(7)
O51 Sr3 O61 1_545 1_545 57.4(6)
O33 Sr3 O61 . 1_545 56.0(8)
O61 Sr3 O61 . 1_545 168.6(5)
O41 Sr3 O61 . 1_545 63.1(6)
O62 Sr3 O61 1_545 1_545 54.1(5)
O53 Sr3 O61 1_545 1_545 118.0(6)
O31 Sr3 O61 . 1_545 110.2(5)
O22 Sr4 O41 2_656 1_565 83.5(8)
O22 Sr4 O62 2_656 . 130.8(7)
O41 Sr4 O62 1_565 . 74.3(9)
O22 Sr4 O23 2_656 . 85.3(8)
O41 Sr4 O23 1_565 . 165.8(9)
O62 Sr4 O23 . . 107.0(8)
O22 Sr4 O42 2_656 . 80.6(9)
O41 Sr4 O42 1_565 . 121.4(9)
O62 Sr4 O42 . . 148.2(9)
O23 Sr4 O42 . . 65.0(9)
O22 Sr4 O63 2_656 . 165.1(7)
O41 Sr4 O63 1_565 . 109.1(8)
O62 Sr4 O63 . . 62.3(5)
O23 Sr4 O63 . . 83.3(8)
O42 Sr4 O63 . . 85.9(8)
O22 Sr4 O43 2_656 . 105.5(8)
O41 Sr4 O43 1_565 . 75.5(6)
O62 Sr4 O43 . . 110.3(8)
O23 Sr4 O43 . . 116.1(9)
O42 Sr4 O43 . . 55.8(8)
O63 Sr4 O43 . . 71.3(8)
O22 Sr4 O21 2_656 . 78.7(7)
O41 Sr4 O21 1_565 . 109.0(8)
O62 Sr4 O21 . . 68.4(8)
O23 Sr4 O21 . . 60.0(6)
O42 Sr4 O21 . . 122.2(8)
O63 Sr4 O21 . . 103.7(8)
O43 Sr4 O21 . . 174.4(8)
O53 Sr5 O51 1_545 . 74.9(7)
O53 Sr5 O13 1_545 2 89.6(8)
O51 Sr5 O13 . 2 78.3(7)
O53 Sr5 O61 1_545 . 69.3(7)
O51 Sr5 O61 . . 66.2(7)
O13 Sr5 O61 2 . 142.1(7)
O53 Sr5 O11 1_545 . 151.6(8)
O51 Sr5 O11 . . 132.7(7)
O13 Sr5 O11 2 . 90.3(7)
O61 Sr5 O11 . . 123.2(5)
O53 Sr5 O33 1_545 1_565 132.1(10)
O51 Sr5 O33 . 1_565 77.3(9)
O13 Sr5 O33 2 1_565 121.8(10)
O61 Sr5 O33 . 1_565 63.9(9)
O11 Sr5 O33 . 1_565 70.2(9)
O53 Sr5 O32 1_545 . 66.9(7)
O51 Sr5 O32 . . 141.8(6)
O13 Sr5 O32 2 . 100.7(7)
O61 Sr5 O32 . . 99.2(7)
O11 Sr5 O32 . . 85.3(6)
O33 Sr5 O32 1_565 . 129.7(8)
O53 Sr5 O31 1_545 . 96.5(8)
O51 Sr5 O31 . . 130.0(6)
O13 Sr5 O31 2 . 151.6(7)
O61 Sr5 O31 . . 64.8(6)
O11 Sr5 O31 . . 71.4(6)
O33 Sr5 O31 1_565 . 73.0(8)
O32 Sr5 O31 . . 57.5(5)
O53 Sr5 O32 1_545 1_565 134.3(7)
O51 Sr5 O32 . 1_565 62.1(6)
O13 Sr5 O32 2 1_565 68.2(7)
O61 Sr5 O32 . 1_565 104.0(7)
O11 Sr5 O32 . 1_565 71.0(6)
O33 Sr5 O32 1_565 1_565 53.7(8)
O32 Sr5 O32 . 1_565 153.2(6)
O31 Sr5 O32 . 1_565 122.2(6)
O12 Sr6 O12 . 2 111(2)
O12 Sr6 O32 . . 78.8(11)
O12 Sr6 O32 2 . 90.8(11)
O12 Sr6 O32 . 2 90.8(11)
O12 Sr6 O32 2 2 78.8(11)
O32 Sr6 O32 . 2 161.6(12)
O12 Sr6 O13 . 2_545 150.5(10)
O12 Sr6 O13 2 2_545 90.9(12)
O32 Sr6 O13 . 2_545 81.5(7)
O32 Sr6 O13 2 2_545 113.5(7)
O12 Sr6 O13 . 1_545 90.9(12)
O12 Sr6 O13 2 1_545 150.5(10)
O32 Sr6 O13 . 1_545 113.5(7)
O32 Sr6 O13 2 1_545 81.5(7)
O13 Sr6 O13 2_545 1_545 77.1(12)
O42 Sr7 O42 2_666 1_565 153.4(18)
O42 Sr7 O23 2_666 2_666 69.8(10)
O42 Sr7 O23 1_565 2_666 92.6(11)
O42 Sr7 O23 2_666 1_565 92.6(11)
O42 Sr7 O23 1_565 1_565 69.8(10)
O23 Sr7 O23 2_666 1_565 98.5(14)
O42 Sr7 O22 2_666 2_656 132.3(10)
O42 Sr7 O22 1_565 2_656 72.7(10)
O23 Sr7 O22 2_666 2_656 114.5(7)
O23 Sr7 O22 1_565 2_656 130.4(8)
O42 Sr7 O22 2_666 . 72.7(10)
O42 Sr7 O22 1_565 . 132.3(10)
O23 Sr7 O22 2_666 . 130.4(8)
O23 Sr7 O22 1_565 . 114.5(7)
O22 Sr7 O22 2_656 . 70.9(8)
O42 Sr7 O21 2_666 . 110.7(9)
O42 Sr7 O21 1_565 . 84.0(9)
O23 Sr7 O21 2_666 . 172.1(11)
O23 Sr7 O21 1_565 . 73.6(7)
O22 Sr7 O21 2_656 . 71.4(7)
O22 Sr7 O21 . . 55.7(7)
O42 Sr7 O21 2_666 2_656 84.0(9)
O42 Sr7 O21 1_565 2_656 110.7(9)
O23 Sr7 O21 2_666 2_656 73.6(7)
O23 Sr7 O21 1_565 2_656 172.1(11)
O22 Sr7 O21 2_656 2_656 55.7(7)
O22 Sr7 O21 . 2_656 71.4(7)
O21 Sr7 O21 . 2_656 114.3(11)

loop_
_geom_bond_atom_site_label_1
_geom_bond_atom_site_label_2
_geom_bond_site_symmetry_2
_geom_bond_distance
Te1 O13 . 1.77(2)
Te1 O11 . 1.827(19)
Te1 O12 . 1.84(4)
Te2 O21 . 1.83(2)
Te2 O22 . 1.84(2)
Te2 O23 . 1.86(3)
Te3 O31 . 1.84(2)
Te3 O33 . 1.86(4)
Te3 O32 . 1.886(16)
Te4 O42 . 1.84(3)
Te4 O43 . 1.84(3)
Te4 O41 . 1.85(3)
Te5 O53 . 1.81(3)
Te5 O52 . 1.84(3)
Te5 O51 . 1.96(2)
Te6 O61 . 1.848(12)
Te6 O62 . 1.85(2)
Te6 O63 . 1.88(2)
Sr1 O63 4_556 2.52(2)
Sr1 O62 4_546 2.52(2)
Sr1 O21 4_546 2.61(3)
Sr1 O31 . 2.68(2)
Sr1 O11 . 2.692(18)
Sr1 O23 4_556 2.79(3)
Sr1 O33 1_565 3.10(4)
Sr2 O52 4_545 2.37(3)
Sr2 O51 . 2.47(2)
Sr2 O41 1_565 2.49(3)
Sr2 O43 . 2.51(3)
Sr2 O53 1_545 2.53(3)
Sr2 O61 . 2.844(13)
Sr2 O52 1_545 3.14(3)
Sr3 O63 . 2.53(2)
Sr3 O43 . 2.61(3)
Sr3 O51 1_545 2.61(2)
Sr3 O33 . 2.75(4)
Sr3 O61 . 2.77(3)
Sr3 O41 . 2.91(3)
Sr3 O62 1_545 2.94(2)
Sr3 O53 1_545 3.00(3)
Sr3 O31 . 3.16(2)
Sr3 O61 1_545 3.20(3)
Sr4 O22 2_656 2.44(2)
Sr4 O41 1_565 2.55(3)
Sr4 O62 . 2.67(3)
Sr4 O23 . 2.67(3)
Sr4 O42 . 2.68(4)
Sr4 O63 . 2.71(2)
Sr4 O43 . 2.72(3)
Sr4 O21 . 2.78(2)
Sr5 O53 1_545 2.58(3)
Sr5 O51 . 2.59(2)
Sr5 O13 2 2.59(2)
Sr5 O61 . 2.611(12)
Sr5 O11 . 2.66(2)
Sr5 O33 1_565 2.71(3)
Sr5 O32 . 2.79(2)
Sr5 O31 . 2.82(2)
Sr5 O32 1_565 3.31(2)
Sr6 O12 . 2.34(4)
Sr6 O12 2 2.34(4)
Sr6 O32 . 2.496(16)
Sr6 O32 2 2.496(16)
Sr6 O13 2_545 2.65(3)
Sr6 O13 1_545 2.65(3)
Sr7 O42 2_666 2.42(3)
Sr7 O42 1_565 2.42(3)
Sr7 O23 2_666 2.60(3)
Sr7 O23 1_565 2.60(3)
Sr7 O22 2_656 2.84(2)
Sr7 O22 . 2.84(2)
Sr7 O21 . 2.85(3)
Sr7 O21 2_656 2.85(3)
O13 Sr5 2 2.59(2)
O13 Sr6 1_565 2.65(3)
O21 Sr1 4_556 2.61(3)
O22 Sr4 2_656 2.44(2)
O23 Sr7 1_545 2.60(3)
O23 Sr1 4_546 2.79(3)
O32 Sr5 1_545 3.31(2)
O33 Sr5 1_545 2.71(3)
O33 Sr1 1_545 3.10(4)
O41 Sr2 1_545 2.49(3)
O41 Sr4 1_545 2.55(3)
O42 Sr7 1_545 2.42(3)
O51 Sr3 1_565 2.61(2)
O52 Sr2 4 2.37(3)
O52 Sr2 1_565 3.14(3)
O53 Sr2 1_565 2.53(3)
O53 Sr5 1_565 2.58(3)
O53 Sr3 1_565 3.00(3)
O61 Sr3 1_565 3.20(3)
O62 Sr1 4_556 2.52(2)
O62 Sr3 1_565 2.94(2)
O63 Sr1 4_546 2.52(2)
